data_7124098
loop_
_publ_author_name
'Chen, Ruru'
'Cao, Minna'
'Wang, Jin-Yun'
'Li, Hongfang'
'Cao, Rong'

_publ_section_title
;
 Decamethylcucurbit[5]uril based Supramolecular Assemblies as Efficient
 Electrocatalysts for Oxygen Reduction Reaction
;
_journal_name_full 'Chemical Communications'
_journal_paper_doi 10.1039/C9CC05899K
_journal_year 2019
_chemical_formula_moiety 'C40 H50 Cl6 N20 Na2 O10 Pt, 3(O)'
_chemical_formula_sum 'C40 H50 Cl6 N20 Na2 O13 Pt'
_chemical_formula_weight 1476.32
_chemical_name_common NaPtMe10CB[5]
_space_group_crystal_system monoclinic
_space_group_IT_number 11
_space_group_name_Hall '-P 2yb'
_space_group_name_H-M_alt 'P 1 21/m 1'
_symmetry_space_group_name_Hall '-P 2yb'
_symmetry_space_group_name_H-M 'P 1 21/m 1'
_atom_sites_solution_hydrogens geom
_atom_sites_solution_primary direct
_audit_creation_date 2019-06-01
_audit_creation_method
;
Olex2 1.2
(compiled 2018.05.29 svn.r3508 for OlexSys, GUI svn.r5506)
;
_audit_update_record
;
2019-06-02 deposited with the CCDC.    2019-09-02 downloaded from the CCDC.
;
_cell_angle_alpha 90
_cell_angle_beta 92.6590(10)
_cell_angle_gamma 90
_cell_formula_units_Z 2
_cell_length_a 11.07600(10)
_cell_length_b 15.1322(2)
_cell_length_c 15.9211(2)
_cell_measurement_reflns_used 120
_cell_measurement_temperature 173(2)
_cell_measurement_theta_max 73.3
_cell_measurement_theta_min 4.0
_cell_volume 2665.57(5)
_computing_molecular_graphics 'Olex2 (Dolomanov et al., 2009)'
_computing_publication_material 'Olex2 (Dolomanov et al., 2009)'
_computing_structure_refinement 'ShelXL (Sheldrick, 2015)'
_computing_structure_solution 'ShelXS (Sheldrick, 2008)'
_diffrn_ambient_temperature 173.15
_diffrn_measured_fraction_theta_full 0.989
_diffrn_measured_fraction_theta_max 0.963
_diffrn_measurement_device_type supernova
_diffrn_measurement_method '\f and \w scans'
_diffrn_radiation_type CuK\a
_diffrn_radiation_wavelength 1.54184
_diffrn_reflns_av_R_equivalents 0.0380
_diffrn_reflns_av_unetI/netI 0.0392
_diffrn_reflns_Laue_measured_fraction_full 0.989
_diffrn_reflns_Laue_measured_fraction_max 0.963
_diffrn_reflns_limit_h_max 13
_diffrn_reflns_limit_h_min -13
_diffrn_reflns_limit_k_max 16
_diffrn_reflns_limit_k_min -18
_diffrn_reflns_limit_l_max 19
_diffrn_reflns_limit_l_min -13
_diffrn_reflns_number 9702
_diffrn_reflns_point_group_measured_fraction_full 0.989
_diffrn_reflns_point_group_measured_fraction_max 0.963
_diffrn_reflns_theta_full 67.684
_diffrn_reflns_theta_max 73.264
_diffrn_reflns_theta_min 3.995
_exptl_absorpt_coefficient_mu 8.486
_exptl_absorpt_correction_T_max 0.466
_exptl_absorpt_correction_T_min 0.415
_exptl_absorpt_correction_type multi-scan
_exptl_crystal_colour orange
_exptl_crystal_density_diffrn 1.839
_exptl_crystal_description prism
_exptl_crystal_F_000 1472
_exptl_crystal_size_max 0.2
_exptl_crystal_size_mid 0.1
_exptl_crystal_size_min 0.09
_refine_diff_density_max 3.450
_refine_diff_density_min -2.129
_refine_diff_density_rms 0.238
_refine_ls_extinction_method none
_refine_ls_goodness_of_fit_ref 1.085
_refine_ls_hydrogen_treatment constr
_refine_ls_matrix_type full
_refine_ls_number_parameters 388
_refine_ls_number_reflns 5358
_refine_ls_number_restraints 0
_refine_ls_restrained_S_all 1.085
_refine_ls_R_factor_all 0.0487
_refine_ls_R_factor_gt 0.0457
_refine_ls_shift/su_max 0.002
_refine_ls_shift/su_mean 0.000
_refine_ls_structure_factor_coef Fsqd
_refine_ls_weighting_details 'w=1/[\s^2^(Fo^2^)+(0.0999P)^2^+6.3503P] where P=(Fo^2^+2Fc^2^)/3'
_refine_ls_weighting_scheme calc
_refine_ls_wR_factor_gt 0.1335
_refine_ls_wR_factor_ref 0.1419
_reflns_Friedel_coverage 0.000
_reflns_number_gt 5058
_reflns_number_total 5358
_reflns_threshold_expression 'I > 2\s(I)'
_cod_data_source_file c9cc05899k2.cif
_cod_data_source_block NaPtMe10CB[5]
_cod_depositor_comments
;

2023-11-22
Z value and formula fixed to values more according to usual
chemical conventions.                 miguel
;
_cod_original_formula_weight 738.16
_cod_original_formula_moiety 'C20 H25 Cl3 N10 Na O5 Pt0.5, 1.5(O)'
_cod_original_formula_units_Z 4
_cod_original_formula_sum 'C20 H25 Cl3 N10 Na O6.5 Pt0.50'
_cod_database_code 7124098
_shelx_shelxl_version_number 2016/6
_shelx_space_group_comment
;
The symmetry employed for this shelxl refinement is uniquely defined
by the following loop, which should always be used as a source of
symmetry information in preference to the above space-group names.
They are only intended as comments.
;
_olex2_refinement_description
;
1. Fixed Uiso
 At 1.2 times of:
  All C(H,H) groups
 At 1.5 times of:
  All C(H,H,H) groups
2.a Secondary CH2 refined with riding coordinates:
 C5(H5A,H5B), C3(H3A,H3B), C21(H21A,H21B), C19(H19A,H19B), C1(H1A,H1B),
 C17(H17A,H17B)
2.b Idealised Me refined as rotating group:
 C9(H9A,H9B,H9C), C14(H14A,H14B,H14C), C12(H12A,H12B,H12C), C7(H7A,H7B,H7C),
 C16(H16A,H16B,H16C)
;
_olex2_submission_special_instructions 'No special instructions were received'

loop_
_space_group_symop_operation_xyz
'x, y, z'
'-x, y+1/2, -z'
'-x, -y, -z'
'x, -y-1/2, z'

loop_
_atom_site_label
_atom_site_type_symbol
_atom_site_fract_x
_atom_site_fract_y
_atom_site_fract_z
_atom_site_U_iso_or_equiv
_atom_site_adp_type
_atom_site_occupancy
_atom_site_site_symmetry_order
_atom_site_calc_flag
_atom_site_refinement_flags_posn
_atom_site_refinement_flags_adp
_atom_site_refinement_flags_occupancy
Pt1 Pt 1.00179(2) 0.750000 0.74216(2) 0.01117(13) Uani 1 2 d S T P
Cl2 Cl 1.19846(13) 0.750000 0.69926(9) 0.0191(3) Uani 1 2 d S T P
Cl3 Cl 1.07250(14) 0.750000 0.88144(9) 0.0219(3) Uani 1 2 d S T P
Cl4 Cl 1.00353(9) 0.90352(9) 0.74395(8) 0.0278(3) Uani 1 1 d . . .
Cl5 Cl 0.80265(14) 0.750000 0.78333(12) 0.0227(4) Uani 1 2 d S T P
Cl6 Cl 0.93495(15) 0.750000 0.60155(10) 0.0227(3) Uani 1 2 d S T P
O5 O 0.7315(3) 0.5774(2) 0.3689(2) 0.0183(6) Uani 1 1 d . . .
O3 O 0.4962(4) 0.750000 -0.0099(3) 0.0177(9) Uani 1 2 d S T P
O4 O 0.8342(4) 0.750000 0.2956(3) 0.0187(9) Uani 1 2 d S T P
O6 O 0.5215(3) 0.6515(2) 0.4778(2) 0.0210(7) Uani 1 1 d . . .
O2 O 0.3700(3) 0.5887(2) 0.0744(2) 0.0178(6) Uani 1 1 d . . .
O1 O 0.1554(3) 0.6447(2) 0.1878(2) 0.0246(7) Uani 1 1 d . . .
N9 N 0.4095(4) 0.5550(3) 0.3937(2) 0.0160(8) Uani 1 1 d . . .
N6 N 0.8046(4) 0.6766(3) 0.1693(3) 0.0177(8) Uani 1 1 d . . .
N4 N 0.5672(4) 0.5486(3) 0.1081(2) 0.0159(8) Uani 1 1 d . . .
N1 N 0.1731(4) 0.6693(3) 0.3309(3) 0.0219(9) Uani 1 1 d . . .
N10 N 0.3171(4) 0.6689(3) 0.4507(3) 0.0217(9) Uani 1 1 d . . .
N8 N 0.5704(4) 0.4993(3) 0.3092(2) 0.0158(8) Uani 1 1 d . . .
N3 N 0.4225(4) 0.5055(3) 0.1918(2) 0.0150(8) Uani 1 1 d . . .
N5 N 0.6638(4) 0.6770(3) 0.0473(3) 0.0176(8) Uani 1 1 d . . .
N2 N 0.2585(4) 0.5496(3) 0.2794(2) 0.0184(8) Uani 1 1 d . . .
C22 C 0.8144(5) 0.750000 0.2190(4) 0.0156(12) Uani 1 2 d S T P
N7 N 0.7118(4) 0.5457(3) 0.2265(2) 0.0178(8) Uani 1 1 d . . .
C18 C 0.4264(4) 0.6286(3) 0.4438(3) 0.0156(8) Uani 1 1 d . . .
C5 C 0.6162(4) 0.5891(3) 0.0339(3) 0.0166(9) Uani 1 1 d . . .
H5A H 0.681490 0.550809 0.013947 0.020 Uiso 1 1 calc R . .
H5B H 0.551688 0.591468 -0.011183 0.020 Uiso 1 1 calc R . .
C6 C 0.5979(6) 0.750000 0.0256(4) 0.0152(12) Uani 1 2 d S T P
Na0A Na 0.7273(6) 0.750000 0.4472(4) 0.0769(15) Uani 1 2 d S T P
C8 C 0.7866(4) 0.6974(3) 0.0807(3) 0.0168(9) Uani 1 1 d . . .
Na2 Na 0.2537(6) 0.750000 0.0553(4) 0.0764(15) Uani 1 2 d S T P
C11 C 0.5314(4) 0.4619(3) 0.2284(3) 0.0146(8) Uani 1 1 d . . .
C3 C 0.2987(4) 0.4902(3) 0.2147(3) 0.0179(9) Uani 1 1 d . . .
H3A H 0.244449 0.496772 0.163912 0.022 Uiso 1 1 calc R . .
H3B H 0.291501 0.428569 0.234788 0.022 Uiso 1 1 calc R . .
C13 C 0.2830(4) 0.5389(3) 0.3695(3) 0.0172(9) Uani 1 1 d . . .
C21 C 0.8232(4) 0.5892(3) 0.2050(3) 0.0163(9) Uani 1 1 d . . .
H21A H 0.876906 0.594049 0.256215 0.020 Uiso 1 1 calc R . .
H21B H 0.864729 0.551976 0.164088 0.020 Uiso 1 1 calc R . .
C2 C 0.1931(4) 0.6238(3) 0.2583(3) 0.0206(10) Uani 1 1 d . . .
C19 C 0.5075(4) 0.4915(3) 0.3864(3) 0.0159(8) Uani 1 1 d . . .
H19A H 0.566367 0.499592 0.434561 0.019 Uiso 1 1 calc R . .
H19B H 0.474042 0.431031 0.390131 0.019 Uiso 1 1 calc R . .
C15 C 0.2180(4) 0.6233(3) 0.4068(3) 0.0212(10) Uani 1 1 d . . .
C4 C 0.4457(4) 0.5522(3) 0.1203(3) 0.0138(8) Uani 1 1 d . . .
C20 C 0.6772(4) 0.5446(3) 0.3080(3) 0.0150(8) Uani 1 1 d . . .
C1 C 0.1024(6) 0.750000 0.3282(5) 0.0265(15) Uani 1 2 d S T P
H1A H 0.049004 0.750000 0.376352 0.032 Uiso 1 2 calc RS T P
H1B H 0.050110 0.749999 0.276062 0.032 Uiso 1 2 calc RS T P
C10 C 0.6341(4) 0.4937(3) 0.1696(3) 0.0153(8) Uani 1 1 d . . .
C9 C 0.7033(4) 0.4197(3) 0.1287(3) 0.0205(9) Uani 1 1 d . . .
H9A H 0.647558 0.384847 0.092391 0.031 Uiso 1 1 calc GR . .
H9B H 0.740375 0.381533 0.172414 0.031 Uiso 1 1 calc GR . .
H9C H 0.766464 0.445049 0.094959 0.031 Uiso 1 1 calc GR . .
C14 C 0.2391(5) 0.4509(3) 0.4012(3) 0.0224(10) Uani 1 1 d . . .
H14A H 0.278496 0.402952 0.371464 0.034 Uiso 1 1 calc GR . .
H14B H 0.151333 0.446731 0.391088 0.034 Uiso 1 1 calc GR . .
H14C H 0.259036 0.445982 0.461654 0.034 Uiso 1 1 calc GR . .
C12 C 0.5143(5) 0.3625(3) 0.2328(3) 0.0237(10) Uani 1 1 d . . .
H12A H 0.588573 0.335032 0.256327 0.036 Uiso 1 1 calc GR . .
H12B H 0.495982 0.339229 0.176219 0.036 Uiso 1 1 calc GR . .
H12C H 0.447312 0.348952 0.268852 0.036 Uiso 1 1 calc GR . .
C7 C 0.8815(5) 0.6543(4) 0.0283(4) 0.0288(11) Uani 1 1 d . . .
H7A H 0.872591 0.675746 -0.029694 0.043 Uiso 1 1 calc GR . .
H7B H 0.870773 0.589977 0.029040 0.043 Uiso 1 1 calc GR . .
H7C H 0.962232 0.669203 0.051839 0.043 Uiso 1 1 calc GR . .
C17 C 0.3076(7) 0.750000 0.4992(4) 0.0233(14) Uani 1 2 d S T P
H17A H 0.229008 0.750001 0.526325 0.028 Uiso 1 2 calc RS T P
H17B H 0.372063 0.749999 0.544368 0.028 Uiso 1 2 calc RS T P
C16 C 0.1143(6) 0.6024(4) 0.4644(4) 0.0411(15) Uani 1 1 d . . .
H16A H 0.075671 0.657554 0.480999 0.062 Uiso 1 1 calc GR . .
H16B H 0.146482 0.571485 0.514751 0.062 Uiso 1 1 calc GR . .
H16C H 0.054665 0.564749 0.434385 0.062 Uiso 1 1 calc GR . .
O0AA O 0.4901(15) 0.750000 0.2492(10) 0.168(9) Uiso 1 2 d S T P
O1AA O 1.048(3) 0.4961(17) 0.0905(16) 0.375(14) Uiso 1 1 d . . .

loop_
_atom_site_aniso_label
_atom_site_aniso_U_11
_atom_site_aniso_U_22
_atom_site_aniso_U_33
_atom_site_aniso_U_23
_atom_site_aniso_U_13
_atom_site_aniso_U_12
Pt1 0.00888(18) 0.01143(19) 0.01343(18) 0.000 0.00294(10) 0.000
Cl2 0.0104(7) 0.0355(9) 0.0120(7) 0.000 0.0057(5) 0.000
Cl3 0.0176(7) 0.0376(9) 0.0109(7) 0.000 0.0057(6) 0.000
Cl4 0.0222(7) 0.0123(6) 0.0479(8) -0.0009(4) -0.0090(6) -0.0018(3)
Cl5 0.0099(7) 0.0224(8) 0.0364(9) 0.000 0.0088(6) 0.000
Cl6 0.0191(7) 0.0323(9) 0.0162(7) 0.000 -0.0047(6) 0.000
O5 0.0230(15) 0.0190(15) 0.0129(15) -0.0012(12) -0.0003(12) -0.0023(12)
O3 0.026(2) 0.018(2) 0.010(2) 0.000 0.0008(17) 0.000
O4 0.018(2) 0.024(2) 0.014(2) 0.000 0.0013(17) 0.000
O6 0.0319(18) 0.0141(14) 0.0166(16) 0.0037(13) -0.0029(14) -0.0065(13)
O2 0.0260(16) 0.0147(14) 0.0129(15) -0.0018(12) 0.0014(12) 0.0034(12)
O1 0.0195(16) 0.0294(18) 0.0242(18) 0.0048(15) -0.0053(14) -0.0018(14)
N9 0.0181(19) 0.0138(17) 0.0161(18) -0.0011(15) 0.0031(15) -0.0052(15)
N6 0.019(2) 0.020(2) 0.0144(19) 0.0000(15) 0.0045(15) 0.0023(15)
N4 0.0229(19) 0.0125(17) 0.0128(18) 0.0018(14) 0.0065(15) 0.0030(15)
N1 0.0167(19) 0.023(2) 0.027(2) -0.0004(17) 0.0048(17) 0.0004(15)
N10 0.028(2) 0.022(2) 0.016(2) -0.0004(16) 0.0086(17) 0.0005(16)
N8 0.0218(19) 0.0173(19) 0.0084(17) 0.0009(14) 0.0030(15) -0.0048(16)
N3 0.0192(19) 0.0157(18) 0.0101(17) 0.0004(14) 0.0017(14) 0.0016(15)
N5 0.022(2) 0.017(2) 0.0146(19) 0.0006(15) 0.0026(16) -0.0004(15)
N2 0.0195(19) 0.0206(19) 0.0154(19) 0.0034(16) 0.0051(15) -0.0016(16)
C22 0.005(2) 0.021(3) 0.021(3) 0.000 0.006(2) 0.000
N7 0.0212(19) 0.0207(19) 0.0120(18) -0.0021(15) 0.0069(15) -0.0004(16)
C18 0.024(2) 0.0132(19) 0.0097(19) 0.0043(16) 0.0035(17) -0.0035(17)
C5 0.027(2) 0.014(2) 0.0093(19) -0.0013(16) 0.0054(17) 0.0023(17)
C6 0.026(3) 0.015(3) 0.005(3) 0.000 0.006(2) 0.000
Na0A 0.072(3) 0.079(4) 0.079(4) 0.000 -0.001(3) 0.000
C8 0.017(2) 0.021(2) 0.013(2) 0.0009(17) 0.0092(17) 0.0002(17)
Na2 0.081(4) 0.076(4) 0.071(3) 0.000 -0.009(3) 0.000
C11 0.021(2) 0.0104(19) 0.012(2) 0.0001(16) 0.0016(17) 0.0015(16)
C3 0.023(2) 0.017(2) 0.014(2) -0.0014(17) 0.0006(17) -0.0051(17)
C13 0.018(2) 0.017(2) 0.017(2) 0.0044(17) 0.0057(17) -0.0070(17)
C21 0.0127(19) 0.018(2) 0.019(2) -0.0008(17) 0.0051(16) 0.0027(16)
C2 0.0106(19) 0.023(2) 0.029(3) 0.002(2) 0.0042(18) -0.0063(17)
C19 0.024(2) 0.0150(19) 0.0085(19) 0.0025(16) 0.0033(16) -0.0028(17)
C15 0.023(2) 0.019(2) 0.022(2) 0.0019(19) 0.0126(19) -0.0057(18)
C4 0.023(2) 0.0107(18) 0.0074(18) -0.0046(15) 0.0022(16) -0.0006(16)
C20 0.0173(19) 0.0128(19) 0.015(2) -0.0001(16) 0.0030(16) 0.0033(16)
C1 0.012(3) 0.025(3) 0.043(4) 0.000 0.005(3) 0.000
C10 0.023(2) 0.0101(18) 0.013(2) -0.0020(16) 0.0045(17) 0.0031(16)
C9 0.028(2) 0.016(2) 0.017(2) -0.0023(18) 0.0056(19) 0.0098(18)
C14 0.030(2) 0.020(2) 0.018(2) 0.0033(18) 0.0058(19) -0.0118(19)
C12 0.034(3) 0.012(2) 0.026(3) -0.0018(19) 0.005(2) -0.0006(18)
C7 0.030(3) 0.030(3) 0.028(3) -0.001(2) 0.021(2) 0.004(2)
C17 0.038(4) 0.021(3) 0.012(3) 0.000 0.011(3) 0.000
C16 0.040(3) 0.039(3) 0.046(4) 0.001(3) 0.035(3) -0.011(3)

loop_
_atom_type_symbol
_atom_type_description
_atom_type_scat_dispersion_real
_atom_type_scat_dispersion_imag
_atom_type_scat_source
C C 0.0181 0.0091 'International Tables Vol C Tables 4.2.6.8 and 6.1.1.4'
H H 0.0000 0.0000 'International Tables Vol C Tables 4.2.6.8 and 6.1.1.4'
Cl Cl 0.3639 0.7018 'International Tables Vol C Tables 4.2.6.8 and 6.1.1.4'
N N 0.0311 0.0180 'International Tables Vol C Tables 4.2.6.8 and 6.1.1.4'
O O 0.0492 0.0322 'International Tables Vol C Tables 4.2.6.8 and 6.1.1.4'
Pt Pt -4.5932 6.9264 'International Tables Vol C Tables 4.2.6.8 and 6.1.1.4'
Na Na 0.1353 0.1239 'International Tables Vol C Tables 4.2.6.8 and 6.1.1.4'

loop_
_geom_angle_atom_site_label_1
_geom_angle_atom_site_label_2
_geom_angle_atom_site_label_3
_geom_angle
_geom_angle_site_symmetry_1
_geom_angle_site_symmetry_3
Cl2 Pt1 Cl3 90.08(5) . .
Cl2 Pt1 Cl4 89.78(3) . 4_575
Cl2 Pt1 Cl4 89.78(3) . .
Cl2 Pt1 Cl5 179.17(5) . .
Cl2 Pt1 Cl6 88.73(6) . .
Cl3 Pt1 Cl4 89.20(3) . 4_575
Cl3 Pt1 Cl4 89.20(3) . .
Cl3 Pt1 Cl5 90.75(6) . .
Cl3 Pt1 Cl6 178.82(5) . .
Cl4 Pt1 Cl4 178.34(6) 4_575 .
Cl4 Pt1 Cl5 90.23(3) . .
Cl4 Pt1 Cl5 90.23(3) 4_575 .
Cl4 Pt1 Cl6 90.80(3) 4_575 .
Cl4 Pt1 Cl6 90.80(3) . .
Cl6 Pt1 Cl5 90.43(6) . .
Pt1 Cl3 Na2 162.88(13) . 1_656
Pt1 Cl6 Na0A 154.20(13) . .
C20 O5 Na0A 133.7(3) . .
C6 O3 Na2 132.0(4) . .
C22 O4 Na0A 144.1(4) . .
C18 O6 Na0A 140.9(3) . .
C4 O2 Na2 140.2(3) . .
C2 O1 Na2 133.5(3) . .
C18 N9 C13 113.1(4) . .
C18 N9 C19 119.8(4) . .
C13 N9 C19 125.4(4) . .
C22 N6 C8 113.0(4) . .
C22 N6 C21 120.6(4) . .
C21 N6 C8 126.1(4) . .
C5 N4 C10 125.9(4) . .
C4 N4 C5 120.2(4) . .
C4 N4 C10 113.6(4) . .
C2 N1 C15 113.2(4) . .
C2 N1 C1 120.5(5) . .
C1 N1 C15 126.0(5) . .
C18 N10 C15 113.8(4) . .
C18 N10 C17 120.3(5) . .
C15 N10 C17 125.9(5) . .
C19 N8 C11 125.9(4) . .
C20 N8 C11 113.8(4) . .
C20 N8 C19 120.3(4) . .
C3 N3 C11 126.4(4) . .
C4 N3 C11 112.2(4) . .
C4 N3 C3 120.3(4) . .
C5 N5 C8 124.9(4) . .
C6 N5 C5 121.6(4) . .
C6 N5 C8 113.5(4) . .
C3 N2 C13 125.5(4) . .
C2 N2 C3 120.7(4) . .
C2 N2 C13 113.8(4) . .
O4 C22 N6 125.5(3) . 4_575
O4 C22 N6 125.5(3) . .
N6 C22 N6 108.9(6) . 4_575
C20 N7 C21 120.5(4) . .
C20 N7 C10 113.6(4) . .
C10 N7 C21 125.6(4) . .
O6 C18 N9 125.5(4) . .
O6 C18 N10 126.3(4) . .
N10 C18 N9 108.1(4) . .
N4 C5 H5A 108.6 . .
N4 C5 H5B 108.6 . .
N5 C5 N4 114.6(4) . .
N5 C5 H5A 108.6 . .
N5 C5 H5B 108.6 . .
H5A C5 H5B 107.6 . .
O3 C6 N5 125.7(3) . 4_575
O3 C6 N5 125.7(3) . .
N5 C6 N5 108.7(6) 4_575 .
O5 Na0A Cl6 107.29(14) . .
O5 Na0A Cl6 107.29(14) 4_575 .
O5 Na0A O5 128.9(3) . 4_575
O4 Na0A Cl6 110.1(2) . .
O4 Na0A O5 66.67(13) . .
O4 Na0A O5 66.67(13) . 4_575
O4 Na0A O6 123.0(2) . 4_575
O4 Na0A O6 123.0(2) . .
O6 Na0A Cl6 114.78(19) . .
O6 Na0A Cl6 114.78(19) 4_575 .
O6 Na0A O5 126.0(2) 4_575 .
O6 Na0A O5 67.81(12) 4_575 4_575
O6 Na0A O5 67.81(12) . .
O6 Na0A O5 126.0(2) . 4_575
O6 Na0A O6 64.7(2) 4_575 .
N6 C8 N5 112.9(4) . .
N6 C8 C8 102.5(2) . 4_575
N6 C8 C7 112.0(4) . .
N5 C8 C8 102.1(2) . 4_575
N5 C8 C7 111.3(4) . .
C7 C8 C8 115.5(3) . 4_575
O3 Na2 Cl3 103.4(2) . 1_454
O2 Na2 Cl3 110.43(14) . 1_454
O2 Na2 Cl3 110.43(14) 4_575 1_454
O2 Na2 O3 66.97(14) 4_575 .
O2 Na2 O3 66.97(14) . .
O2 Na2 O2 123.6(3) . 4_575
O2 Na2 O1 126.4(2) . 4_575
O2 Na2 O1 67.91(12) . .
O2 Na2 O1 67.91(12) 4_575 4_575
O2 Na2 O1 126.4(2) 4_575 .
O1 Na2 Cl3 111.82(19) . 1_454
O1 Na2 Cl3 111.82(19) 4_575 1_454
O1 Na2 O3 129.88(19) . .
O1 Na2 O3 129.88(19) 4_575 .
O1 Na2 O1 66.8(2) . 4_575
N8 C11 N3 112.4(4) . .
N8 C11 C10 102.3(3) . .
N8 C11 C12 112.1(4) . .
N3 C11 C10 103.2(3) . .
N3 C11 C12 111.2(4) . .
C12 C11 C10 115.1(4) . .
N3 C3 H3A 108.8 . .
N3 C3 H3B 108.8 . .
N2 C3 N3 113.7(4) . .
N2 C3 H3A 108.8 . .
N2 C3 H3B 108.8 . .
H3A C3 H3B 107.7 . .
N9 C13 N2 112.0(4) . .
N9 C13 C15 102.3(4) . .
N9 C13 C14 112.3(4) . .
N2 C13 C15 102.2(4) . .
N2 C13 C14 112.2(4) . .
C14 C13 C15 115.0(4) . .
N6 C21 N7 113.5(4) . .
N6 C21 H21A 108.9 . .
N6 C21 H21B 108.9 . .
N7 C21 H21A 108.9 . .
N7 C21 H21B 108.9 . .
H21A C21 H21B 107.7 . .
O1 C2 N1 125.6(5) . .
O1 C2 N2 126.3(5) . .
N2 C2 N1 108.1(4) . .
N9 C19 H19A 108.8 . .
N9 C19 H19B 108.8 . .
N8 C19 N9 113.8(4) . .
N8 C19 H19A 108.8 . .
N8 C19 H19B 108.8 . .
H19A C19 H19B 107.7 . .
N1 C15 C13 102.5(4) . .
N1 C15 C16 110.9(5) . .
N10 C15 N1 113.1(4) . .
N10 C15 C13 102.5(4) . .
N10 C15 C16 112.3(4) . .
C16 C15 C13 114.9(4) . .
O2 C4 N4 125.9(4) . .
O2 C4 N3 125.4(4) . .
N4 C4 N3 108.6(4) . .
O5 C20 N8 125.9(4) . .
O5 C20 N7 126.7(4) . .
N8 C20 N7 107.5(4) . .
N1 C1 N1 114.7(6) . 4_575
N1 C1 H1A 108.6 . .
N1 C1 H1A 108.6 4_575 .
N1 C1 H1B 108.6 . .
N1 C1 H1B 108.6 4_575 .
H1A C1 H1B 107.6 . .
N4 C10 C11 102.3(3) . .
N4 C10 C9 112.4(4) . .
N7 C10 N4 112.3(4) . .
N7 C10 C11 102.6(3) . .
N7 C10 C9 111.7(4) . .
C9 C10 C11 114.8(4) . .
C10 C9 H9A 109.5 . .
C10 C9 H9B 109.5 . .
C10 C9 H9C 109.5 . .
H9A C9 H9B 109.5 . .
H9A C9 H9C 109.5 . .
H9B C9 H9C 109.5 . .
C13 C14 H14A 109.5 . .
C13 C14 H14B 109.5 . .
C13 C14 H14C 109.5 . .
H14A C14 H14B 109.5 . .
H14A C14 H14C 109.5 . .
H14B C14 H14C 109.5 . .
C11 C12 H12A 109.5 . .
C11 C12 H12B 109.5 . .
C11 C12 H12C 109.5 . .
H12A C12 H12B 109.5 . .
H12A C12 H12C 109.5 . .
H12B C12 H12C 109.5 . .
C8 C7 H7A 109.5 . .
C8 C7 H7B 109.5 . .
C8 C7 H7C 109.5 . .
H7A C7 H7B 109.5 . .
H7A C7 H7C 109.5 . .
H7B C7 H7C 109.5 . .
N10 C17 N10 114.9(5) 4_575 .
N10 C17 H17A 108.5 4_575 .
N10 C17 H17A 108.5 . .
N10 C17 H17B 108.5 . .
N10 C17 H17B 108.5 4_575 .
H17A C17 H17B 107.5 . .
C15 C16 H16A 109.5 . .
C15 C16 H16B 109.5 . .
C15 C16 H16C 109.5 . .
H16A C16 H16B 109.5 . .
H16A C16 H16C 109.5 . .
H16B C16 H16C 109.5 . .

loop_
_geom_bond_atom_site_label_1
_geom_bond_atom_site_label_2
_geom_bond_distance
_geom_bond_site_symmetry_2
Pt1 Cl2 2.3129(14) .
Pt1 Cl3 2.3173(15) .
Pt1 Cl4 2.3233(14) 4_575
Pt1 Cl4 2.3233(14) .
Pt1 Cl5 2.3301(15) .
Pt1 Cl6 2.3250(15) .
Cl3 Na2 3.343(6) 1_656
Cl6 Na0A 3.286(7) .
O5 Na0A 2.895(4) .
O5 C20 1.223(5) .
O3 C6 1.237(8) .
O3 Na2 2.924(8) .
O4 C22 1.230(8) .
O4 Na0A 2.737(8) .
O6 C18 1.212(6) .
O6 Na0A 2.785(6) .
O2 Na2 2.770(4) .
O2 C4 1.218(5) .
O1 Na2 2.896(6) .
O1 C2 1.221(6) .
N9 C18 1.377(6) .
N9 C13 1.457(6) .
N9 C19 1.459(6) .
N6 C22 1.365(6) .
N6 C8 1.450(6) .
N6 C21 1.450(6) .
N4 C5 1.458(5) .
N4 C4 1.369(6) .
N4 C10 1.459(6) .
N1 C2 1.372(7) .
N1 C15 1.462(7) .
N1 C1 1.450(5) .
N10 C18 1.365(7) .
N10 C15 1.449(7) .
N10 C17 1.456(5) .
N8 C11 1.453(5) .
N8 C19 1.446(6) .
N8 C20 1.368(6) .
N3 C11 1.471(6) .
N3 C3 1.454(6) .
N3 C4 1.374(6) .
N5 C5 1.443(6) .
N5 C6 1.360(6) .
N5 C8 1.471(6) .
N2 C3 1.452(6) .
N2 C13 1.457(6) .
N2 C2 1.369(6) .
N7 C21 1.453(6) .
N7 C20 1.369(6) .
N7 C10 1.452(6) .
C5 H5A 0.9900 .
C5 H5B 0.9900 .
C8 C8 1.592(9) 4_575
C8 C7 1.518(6) .
C11 C10 1.582(6) .
C11 C12 1.518(6) .
C3 H3A 0.9900 .
C3 H3B 0.9900 .
C13 C15 1.593(7) .
C13 C14 1.513(6) .
C21 H21A 0.9900 .
C21 H21B 0.9900 .
C19 H19A 0.9900 .
C19 H19B 0.9900 .
C15 C16 1.536(6) .
C1 H1A 0.9900 .
C1 H1B 0.9900 .
C10 C9 1.521(6) .
C9 H9A 0.9800 .
C9 H9B 0.9800 .
C9 H9C 0.9800 .
C14 H14A 0.9800 .
C14 H14B 0.9800 .
C14 H14C 0.9800 .
C12 H12A 0.9800 .
C12 H12B 0.9800 .
C12 H12C 0.9800 .
C7 H7A 0.9800 .
C7 H7B 0.9800 .
C7 H7C 0.9800 .
C17 H17A 0.9900 .
C17 H17B 0.9900 .
C16 H16A 0.9800 .
C16 H16B 0.9800 .
C16 H16C 0.9800 .
